data_7024592
loop_
_publ_author_name
'Ramos, Alberto'
'Stephan, Douglas W.'

_publ_section_title
;
 Titanium ferrocenyl-phosphinimide complexes.
;
_journal_issue 5
_journal_name_full 'Dalton transactions (Cambridge, England : 2003)'
_journal_page_first 1328
_journal_page_last 1338
_journal_paper_doi 10.1039/b918919j
_journal_volume 39
_journal_year 2010
_chemical_formula_sum 'C28 H42 Cl2 Fe N P Ti'
_chemical_formula_weight 598.25
_space_group_IT_number 19
_symmetry_cell_setting orthorhombic
_symmetry_space_group_name_Hall 'P 2ac 2ab'
_symmetry_space_group_name_H-M 'P 21 21 21'
_atom_sites_solution_hydrogens geom
_atom_sites_solution_primary direct
_atom_sites_solution_secondary difmap
_audit_creation_method SHELXL-97
_cell_angle_alpha 90.00
_cell_angle_beta 90.00
_cell_angle_gamma 90.00
_cell_formula_units_Z 4
_cell_length_a 9.1534(4)
_cell_length_b 15.9165(7)
_cell_length_c 19.9410(10)
_cell_measurement_temperature 296(2)
_cell_measurement_theta_max 27.78
_cell_measurement_theta_min 2.01
_cell_volume 2905.2(2)
_computing_structure_refinement 'SHELXL-97 (Sheldrick, 1997)'
_computing_structure_solution 'SHELXS-97 (Sheldrick, 1990)'
_diffrn_ambient_temperature 296(2)
_diffrn_measured_fraction_theta_full 0.999
_diffrn_measured_fraction_theta_max 0.999
_diffrn_radiation_monochromator graphite
_diffrn_radiation_source 'fine-focus sealed tube'
_diffrn_radiation_type MoK\a
_diffrn_radiation_wavelength 0.71073
_diffrn_reflns_av_R_equivalents 0.0478
_diffrn_reflns_av_sigmaI/netI 0.0543
_diffrn_reflns_limit_h_max 11
_diffrn_reflns_limit_h_min -11
_diffrn_reflns_limit_k_max 20
_diffrn_reflns_limit_k_min -20
_diffrn_reflns_limit_l_max 12
_diffrn_reflns_limit_l_min -25
_diffrn_reflns_number 26143
_diffrn_reflns_theta_full 27.53
_diffrn_reflns_theta_max 27.53
_diffrn_reflns_theta_min 1.64
_exptl_absorpt_coefficient_mu 1.030
_exptl_absorpt_correction_T_max 0.7456
_exptl_absorpt_correction_T_min 0.6330
_exptl_absorpt_correction_type empirical
_exptl_crystal_density_diffrn 1.368
_exptl_crystal_density_method 'not measured'
_exptl_crystal_F_000 1256
_exptl_crystal_size_max 0.22
_exptl_crystal_size_mid 0.18
_exptl_crystal_size_min 0.17
_refine_diff_density_max 0.322
_refine_diff_density_min -0.270
_refine_diff_density_rms 0.062
_refine_ls_abs_structure_details 'Flack H D (1983), Acta Cryst. A39, 876-881'
_refine_ls_abs_structure_Flack -0.006(15)
_refine_ls_extinction_method none
_refine_ls_goodness_of_fit_ref 1.021
_refine_ls_hydrogen_treatment constr
_refine_ls_matrix_type full
_refine_ls_number_parameters 307
_refine_ls_number_reflns 6667
_refine_ls_number_restraints 0
_refine_ls_restrained_S_all 1.021
_refine_ls_R_factor_all 0.0496
_refine_ls_R_factor_gt 0.0363
_refine_ls_shift/su_max 0.002
_refine_ls_shift/su_mean 0.000
_refine_ls_structure_factor_coef Fsqd
_refine_ls_weighting_details 'calc w=1/[\s^2^(Fo^2^)+(0.0370P)^2^+0.0000P] where P=(Fo^2^+2Fc^2^)/3'
_refine_ls_weighting_scheme calc
_refine_ls_wR_factor_gt 0.0732
_refine_ls_wR_factor_ref 0.0778
_reflns_number_gt 5618
_reflns_number_total 6667
_reflns_threshold_expression >2sigma(I)
_cod_data_source_file b918919j.txt
_cod_data_source_block '[TiCp*Cl2(NPtBu2Fc)]'
_cod_original_sg_symbol_H-M P2(1)2(1)2(1)
_cod_database_code 7024592

loop_
_symmetry_equiv_pos_as_xyz
'x, y, z'
'-x+1/2, -y, z+1/2'
'-x, y+1/2, -z+1/2'
'x+1/2, -y+1/2, -z'

loop_
_atom_site_label
_atom_site_type_symbol
_atom_site_fract_x
_atom_site_fract_y
_atom_site_fract_z
_atom_site_U_iso_or_equiv
_atom_site_adp_type
_atom_site_occupancy
_atom_site_symmetry_multiplicity
_atom_site_calc_flag
_atom_site_refinement_flags
Fe1 Fe 0.00416(4) 0.93852(2) 0.016865(18) 0.01966(9) Uani 1 1 d .
Ti1 Ti -0.16345(5) 0.90629(3) 0.30096(2) 0.01860(12) Uani 1 1 d .
Cl1 Cl -0.11619(9) 1.02936(5) 0.35891(4) 0.0377(2) Uani 1 1 d .
Cl2 Cl -0.39838(8) 0.87381(6) 0.33556(4) 0.0363(2) Uani 1 1 d .
P1 P -0.26273(7) 0.97932(4) 0.15035(3) 0.01734(15) Uani 1 1 d .
N1 N -0.1923(2) 0.94130(15) 0.21738(10) 0.0189(5) Uani 1 1 d .
C1 C -0.1054(3) 0.76014(17) 0.30512(14) 0.0246(6) Uani 1 1 d .
C2 C -0.0877(3) 0.78912(18) 0.37249(14) 0.0236(6) Uani 1 1 d .
C3 C 0.0260(3) 0.84797(18) 0.37367(13) 0.0229(6) Uani 1 1 d .
C4 C 0.0777(3) 0.85857(18) 0.30659(14) 0.0238(6) Uani 1 1 d .
C5 C 0.0004(4) 0.80190(17) 0.26511(13) 0.0243(6) Uani 1 1 d .
C6 C -0.2047(4) 0.6926(2) 0.28333(16) 0.0366(8) Uani 1 1 d .
H6A H -0.1581 0.6392 0.2896 0.055 Uiso 1 1 calc R
H6B H -0.2281 0.7001 0.2368 0.055 Uiso 1 1 calc R
H6C H -0.2928 0.6947 0.3094 0.055 Uiso 1 1 calc R
C7 C -0.1731(4) 0.7597(2) 0.43189(14) 0.0318(7) Uani 1 1 d .
H7A H -0.1239 0.7131 0.4524 0.048 Uiso 1 1 calc R
H7B H -0.2688 0.7425 0.4177 0.048 Uiso 1 1 calc R
H7C H -0.1816 0.8047 0.4637 0.048 Uiso 1 1 calc R
C8 C 0.0906(4) 0.8891(2) 0.43440(14) 0.0338(8) Uani 1 1 d .
H8A H 0.1630 0.8527 0.4537 0.051 Uiso 1 1 calc R
H8B H 0.0150 0.8995 0.4667 0.051 Uiso 1 1 calc R
H8C H 0.1353 0.9413 0.4217 0.051 Uiso 1 1 calc R
C9 C 0.2004(3) 0.9157(2) 0.28675(16) 0.0381(9) Uani 1 1 d .
H9A H 0.2917 0.8868 0.2919 0.057 Uiso 1 1 calc R
H9B H 0.1995 0.9647 0.3148 0.057 Uiso 1 1 calc R
H9C H 0.1884 0.9323 0.2408 0.057 Uiso 1 1 calc R
C10 C 0.0341(4) 0.7843(2) 0.19300(14) 0.0352(8) Uani 1 1 d .
H10A H 0.1031 0.7390 0.1901 0.053 Uiso 1 1 calc R
H10B H 0.0748 0.8336 0.1726 0.053 Uiso 1 1 calc R
H10C H -0.0541 0.7689 0.1700 0.053 Uiso 1 1 calc R
C11 C -0.4038(3) 0.90630(19) 0.11703(13) 0.0227(6) Uani 1 1 d .
C12 C -0.4317(3) 0.9198(2) 0.04203(13) 0.0287(7) Uani 1 1 d .
H12A H -0.5052 0.8812 0.0269 0.043 Uiso 1 1 calc R
H12B H -0.3429 0.9104 0.0175 0.043 Uiso 1 1 calc R
H12C H -0.4645 0.9764 0.0347 0.043 Uiso 1 1 calc R
C13 C -0.3444(4) 0.81761(18) 0.12859(16) 0.0314(7) Uani 1 1 d .
H13A H -0.4134 0.7772 0.1121 0.047 Uiso 1 1 calc R
H13B H -0.3292 0.8088 0.1757 0.047 Uiso 1 1 calc R
H13C H -0.2534 0.8112 0.1052 0.047 Uiso 1 1 calc R
C14 C -0.5460(3) 0.9144(2) 0.15613(15) 0.0343(8) Uani 1 1 d .
H14A H -0.6172 0.8764 0.1379 0.051 Uiso 1 1 calc R
H14B H -0.5816 0.9709 0.1527 0.051 Uiso 1 1 calc R
H14C H -0.5288 0.9009 0.2024 0.051 Uiso 1 1 calc R
C15 C -0.3340(3) 1.08640(17) 0.16994(13) 0.0232(6) Uani 1 1 d .
C16 C -0.1995(3) 1.14179(19) 0.18277(16) 0.0311(7) Uani 1 1 d .
H16A H -0.2305 1.1980 0.1930 0.047 Uiso 1 1 calc R
H16B H -0.1390 1.1425 0.1434 0.047 Uiso 1 1 calc R
H16C H -0.1449 1.1195 0.2198 0.047 Uiso 1 1 calc R
C17 C -0.4229(4) 1.1247(2) 0.11223(14) 0.0322(8) Uani 1 1 d .
H17A H -0.4562 1.1796 0.1248 0.048 Uiso 1 1 calc R
H17B H -0.5055 1.0895 0.1028 0.048 Uiso 1 1 calc R
H17C H -0.3625 1.1288 0.0730 0.048 Uiso 1 1 calc R
C18 C -0.4252(3) 1.0853(2) 0.23495(14) 0.0297(7) Uani 1 1 d .
H18A H -0.4605 1.1409 0.2442 0.045 Uiso 1 1 calc R
H18B H -0.3654 1.0665 0.2715 0.045 Uiso 1 1 calc R
H18C H -0.5065 1.0478 0.2296 0.045 Uiso 1 1 calc R
C21 C -0.1236(3) 0.99815(17) 0.08781(13) 0.0187(6) Uani 1 1 d .
C22 C 0.0282(3) 1.00119(16) 0.10617(13) 0.0209(6) Uani 1 1 d .
H22A H 0.0708 0.9779 0.1473 0.025 Uiso 1 1 calc R
C23 C 0.1056(3) 1.04244(17) 0.05488(14) 0.0242(6) Uani 1 1 d .
H23A H 0.2110 1.0531 0.0544 0.029 Uiso 1 1 calc R
C24 C 0.0056(3) 1.06517(17) 0.00376(13) 0.0266(6) Uani 1 1 d .
H24A H 0.0295 1.0949 -0.0379 0.032 Uiso 1 1 calc R
C25 C -0.1346(3) 1.03822(16) 0.02369(13) 0.0219(6) Uani 1 1 d .
H25A H -0.2247 1.0455 -0.0022 0.026 Uiso 1 1 calc R
C26 C -0.0324(4) 0.81241(19) 0.00551(16) 0.0363(8) Uani 1 1 d .
H26A H -0.0955 0.7775 0.0338 0.044 Uiso 1 1 calc R
C27 C 0.1172(4) 0.8277(2) 0.01579(15) 0.0358(8) Uani 1 1 d .
H27A H 0.1769 0.8052 0.0524 0.043 Uiso 1 1 calc R
C28 C 0.1659(4) 0.8805(2) -0.03583(16) 0.0344(8) Uani 1 1 d .
H28A H 0.2658 0.9013 -0.0416 0.041 Uiso 1 1 calc R
C29 C 0.0467(4) 0.8983(2) -0.07797(15) 0.0373(9) Uani 1 1 d .
H29A H 0.0490 0.9333 -0.1184 0.045 Uiso 1 1 calc R
C30 C -0.0754(4) 0.8558(2) -0.05249(17) 0.0397(9) Uani 1 1 d .
H30A H -0.1739 0.8564 -0.0718 0.048 Uiso 1 1 calc R

loop_
_atom_site_aniso_label
_atom_site_aniso_U_11
_atom_site_aniso_U_22
_atom_site_aniso_U_33
_atom_site_aniso_U_23
_atom_site_aniso_U_13
_atom_site_aniso_U_12
Fe1 0.01961(19) 0.02317(19) 0.01620(18) -0.00195(16) 0.00019(18) 0.00197(19)
Ti1 0.0172(2) 0.0251(3) 0.0136(2) -0.0006(2) 0.0006(2) 0.0032(2)
Cl1 0.0517(5) 0.0338(4) 0.0275(4) -0.0112(3) -0.0100(4) 0.0100(4)
Cl2 0.0203(4) 0.0572(5) 0.0315(4) 0.0110(4) 0.0067(3) 0.0056(4)
P1 0.0161(3) 0.0215(4) 0.0145(3) -0.0011(3) -0.0007(3) 0.0008(3)
N1 0.0184(12) 0.0234(12) 0.0149(10) -0.0008(9) -0.0032(9) -0.0005(10)
C1 0.0284(16) 0.0223(15) 0.0231(14) -0.0032(13) 0.0003(14) 0.0082(12)
C2 0.0254(16) 0.0245(15) 0.0208(13) 0.0044(13) 0.0000(12) 0.0066(13)
C3 0.0208(16) 0.0286(15) 0.0193(13) 0.0012(12) -0.0024(12) 0.0036(12)
C4 0.0184(15) 0.0299(16) 0.0229(14) 0.0037(13) -0.0001(13) 0.0066(12)
C5 0.0242(14) 0.0300(16) 0.0187(13) -0.0021(12) 0.0003(14) 0.0109(15)
C6 0.042(2) 0.0309(18) 0.0366(19) -0.0039(14) -0.0035(15) -0.0056(15)
C7 0.0390(18) 0.0314(17) 0.0251(15) 0.0071(13) 0.0014(15) 0.0042(15)
C8 0.0333(18) 0.047(2) 0.0215(15) -0.0008(14) -0.0074(14) 0.0002(16)
C9 0.0193(16) 0.058(2) 0.0372(18) 0.0063(17) 0.0037(13) -0.0006(15)
C10 0.039(2) 0.046(2) 0.0204(14) -0.0017(15) 0.0019(14) 0.0171(15)
C11 0.0203(14) 0.0292(15) 0.0185(13) -0.0030(12) -0.0029(12) -0.0041(13)
C12 0.0274(16) 0.0346(19) 0.0240(14) -0.0012(13) -0.0061(13) -0.0057(13)
C13 0.0342(18) 0.0279(16) 0.0321(16) -0.0040(13) -0.0055(15) -0.0070(14)
C14 0.0224(15) 0.048(2) 0.0321(16) -0.0033(15) -0.0001(14) -0.0078(14)
C15 0.0253(15) 0.0230(15) 0.0214(13) -0.0018(12) -0.0036(12) 0.0049(13)
C16 0.0361(19) 0.0209(15) 0.0364(17) -0.0063(13) -0.0025(15) 0.0005(13)
C17 0.0353(19) 0.0334(18) 0.0279(16) -0.0023(14) -0.0011(14) 0.0136(15)
C18 0.0299(17) 0.0348(19) 0.0244(14) -0.0027(14) 0.0016(13) 0.0106(14)
C21 0.0211(14) 0.0186(14) 0.0162(12) -0.0021(11) 0.0019(11) 0.0016(11)
C22 0.0239(15) 0.0207(14) 0.0181(13) -0.0037(11) -0.0020(11) 0.0022(12)
C23 0.0253(15) 0.0218(16) 0.0256(14) -0.0024(12) 0.0008(13) -0.0055(12)
C24 0.0349(16) 0.0223(13) 0.0227(13) 0.0032(12) 0.0078(14) -0.0013(15)
C25 0.0267(15) 0.0213(14) 0.0177(13) 0.0004(12) -0.0027(12) 0.0060(11)
C26 0.043(2) 0.0242(16) 0.0417(19) -0.0123(14) 0.0204(16) -0.0008(14)
C27 0.049(2) 0.0355(18) 0.0227(15) -0.0085(15) -0.0060(16) 0.0201(16)
C28 0.0270(16) 0.0390(19) 0.0372(17) -0.0075(15) 0.0106(15) 0.0048(15)
C29 0.058(2) 0.0356(19) 0.0184(14) -0.0053(14) 0.0034(15) 0.0179(17)
C30 0.0272(19) 0.044(2) 0.048(2) -0.0299(18) -0.0103(17) 0.0098(16)

loop_
_atom_type_symbol
_atom_type_description
_atom_type_scat_dispersion_real
_atom_type_scat_dispersion_imag
_atom_type_scat_source
C C 0.0033 0.0016 'International Tables Vol C Tables 4.2.6.8 and 6.1.1.4'
H H 0.0000 0.0000 'International Tables Vol C Tables 4.2.6.8 and 6.1.1.4'
N N 0.0061 0.0033 'International Tables Vol C Tables 4.2.6.8 and 6.1.1.4'
P P 0.1023 0.0942 'International Tables Vol C Tables 4.2.6.8 and 6.1.1.4'
Cl Cl 0.1484 0.1585 'International Tables Vol C Tables 4.2.6.8 and 6.1.1.4'
Ti Ti 0.2776 0.4457 'International Tables Vol C Tables 4.2.6.8 and 6.1.1.4'
Fe Fe 0.3463 0.8444 'International Tables Vol C Tables 4.2.6.8 and 6.1.1.4'

loop_
_geom_angle_atom_site_label_1
_geom_angle_atom_site_label_2
_geom_angle_atom_site_label_3
_geom_angle
C24 Fe1 C29 101.03(12)
C24 Fe1 C28 112.27(12)
C29 Fe1 C28 40.40(13)
C24 Fe1 C25 40.54(11)
C29 Fe1 C25 115.26(12)
C28 Fe1 C25 147.24(12)
C24 Fe1 C23 40.69(11)
C29 Fe1 C23 120.85(13)
C28 Fe1 C23 103.22(13)
C25 Fe1 C23 68.14(11)
C24 Fe1 C30 123.65(13)
C29 Fe1 C30 40.21(13)
C28 Fe1 C30 67.52(13)
C25 Fe1 C30 108.96(12)
C23 Fe1 C30 159.19(14)
C24 Fe1 C27 148.29(14)
C29 Fe1 C27 67.78(12)
C28 Fe1 C27 40.15(13)
C25 Fe1 C27 171.13(13)
C23 Fe1 C27 118.19(13)
C30 Fe1 C27 67.52(13)
C24 Fe1 C26 163.54(13)
C29 Fe1 C26 67.66(13)
C28 Fe1 C26 67.48(13)
C25 Fe1 C26 132.00(12)
C23 Fe1 C26 155.40(13)
C30 Fe1 C26 40.12(13)
C27 Fe1 C26 40.18(13)
C24 Fe1 C22 68.22(10)
C29 Fe1 C22 159.85(13)
C28 Fe1 C22 126.16(13)
C25 Fe1 C22 68.31(11)
C23 Fe1 C22 40.17(11)
C30 Fe1 C22 159.76(13)
C27 Fe1 C22 111.96(12)
C26 Fe1 C22 126.15(12)
C24 Fe1 C21 68.66(11)
C29 Fe1 C21 152.80(12)
C28 Fe1 C21 166.61(12)
C25 Fe1 C21 40.85(10)
C23 Fe1 C21 68.35(11)
C30 Fe1 C21 123.89(12)
C27 Fe1 C21 133.61(12)
C26 Fe1 C21 115.69(11)
C22 Fe1 C21 40.85(11)
N1 Ti1 Cl1 103.34(8)
N1 Ti1 Cl2 102.21(7)
Cl1 Ti1 Cl2 102.33(4)
N1 Ti1 C4 106.69(10)
Cl1 Ti1 C4 94.27(8)
Cl2 Ti1 C4 142.17(8)
N1 Ti1 C5 91.79(10)
Cl1 Ti1 C5 129.12(8)
Cl2 Ti1 C5 121.69(8)
C4 Ti1 C5 35.11(10)
N1 Ti1 C1 111.79(10)
Cl1 Ti1 C1 139.95(8)
Cl2 Ti1 C1 88.78(8)
C4 Ti1 C1 58.10(10)
C5 Ti1 C1 34.88(10)
N1 Ti1 C3 141.36(10)
Cl1 Ti1 C3 83.83(7)
Cl2 Ti1 C3 113.40(7)
C4 Ti1 C3 34.69(9)
C5 Ti1 C3 57.25(9)
C1 Ti1 C3 56.73(10)
N1 Ti1 C2 145.83(10)
Cl1 Ti1 C2 107.50(7)
Cl2 Ti1 C2 85.38(7)
C4 Ti1 C2 57.11(10)
C5 Ti1 C2 57.17(9)
C1 Ti1 C2 34.36(9)
C3 Ti1 C2 33.27(9)
N1 P1 C21 110.77(12)
N1 P1 C11 109.96(12)
C21 P1 C11 110.25(12)
N1 P1 C15 108.12(12)
C21 P1 C15 103.83(13)
C11 P1 C15 113.76(13)
P1 N1 Ti1 163.81(15)
C5 C1 C2 107.4(3)
C5 C1 C6 126.6(3)
C2 C1 C6 125.6(3)
C5 C1 Ti1 71.10(16)
C2 C1 Ti1 75.14(15)
C6 C1 Ti1 124.3(2)
C3 C2 C1 108.4(2)
C3 C2 C7 125.8(3)
C1 C2 C7 125.8(3)
C3 C2 Ti1 73.18(16)
C1 C2 Ti1 70.50(15)
C7 C2 Ti1 123.50(19)
C2 C3 C4 108.0(2)
C2 C3 C8 126.8(3)
C4 C3 C8 125.0(3)
C2 C3 Ti1 73.55(16)
C4 C3 Ti1 68.58(15)
C8 C3 Ti1 126.4(2)
C5 C4 C3 107.9(3)
C5 C4 C9 127.4(3)
C3 C4 C9 124.5(3)
C5 C4 Ti1 72.93(17)
C3 C4 Ti1 76.73(16)
C9 C4 Ti1 119.8(2)
C4 C5 C1 108.1(2)
C4 C5 C10 125.3(3)
C1 C5 C10 126.3(3)
C4 C5 Ti1 71.96(16)
C1 C5 Ti1 74.02(16)
C10 C5 Ti1 123.79(19)
C14 C11 C13 107.7(2)
C14 C11 C12 110.2(2)
C13 C11 C12 109.6(2)
C14 C11 P1 110.96(19)
C13 C11 P1 106.02(19)
C12 C11 P1 112.1(2)
C17 C15 C16 108.8(2)
C17 C15 C18 110.3(2)
C16 C15 C18 107.5(2)
C17 C15 P1 112.99(19)
C16 C15 P1 106.21(19)
C18 C15 P1 110.76(19)
C25 C21 C22 106.3(2)
C25 C21 P1 129.8(2)
C22 C21 P1 120.72(19)
C25 C21 Fe1 68.48(15)
C22 C21 Fe1 69.07(15)
P1 C21 Fe1 142.65(15)
C23 C22 C21 108.5(2)
C23 C22 Fe1 69.52(15)
C21 C22 Fe1 70.07(14)
C22 C23 C24 108.5(2)
C22 C23 Fe1 70.31(15)
C24 C23 Fe1 69.28(16)
C25 C24 C23 107.9(2)
C25 C24 Fe1 69.90(16)
C23 C24 Fe1 70.03(15)
C24 C25 C21 108.8(2)
C24 C25 Fe1 69.56(16)
C21 C25 Fe1 70.67(15)
C30 C26 C27 108.0(3)
C30 C26 Fe1 69.80(18)
C27 C26 Fe1 69.82(18)
C28 C27 C26 107.8(3)
C28 C27 Fe1 69.61(18)
C26 C27 Fe1 70.00(18)
C27 C28 C29 108.3(3)
C27 C28 Fe1 70.24(17)
C29 C28 Fe1 69.70(18)
C30 C29 C28 107.7(3)
C30 C29 Fe1 70.26(17)
C28 C29 Fe1 69.90(17)
C29 C30 C26 108.2(3)
C29 C30 Fe1 69.53(18)
C26 C30 Fe1 70.08(18)

loop_
_geom_bond_atom_site_label_1
_geom_bond_atom_site_label_2
_geom_bond_distance
Fe1 C24 2.033(3)
Fe1 C29 2.034(3)
Fe1 C28 2.037(3)
Fe1 C25 2.037(3)
Fe1 C23 2.043(3)
Fe1 C30 2.044(3)
Fe1 C27 2.045(3)
Fe1 C26 2.047(3)
Fe1 C22 2.053(3)
Fe1 C21 2.066(3)
Ti1 N1 1.777(2)
Ti1 Cl1 2.3151(9)
Ti1 Cl2 2.3169(9)
Ti1 C4 2.337(3)
Ti1 C5 2.350(3)
Ti1 C1 2.388(3)
Ti1 C3 2.444(3)
Ti1 C2 2.448(3)
P1 N1 1.603(2)
P1 C21 1.808(3)
P1 C11 1.860(3)
P1 C15 1.866(3)
C1 C5 1.420(4)
C1 C2 1.430(4)
C1 C6 1.473(4)
C2 C3 1.400(4)
C2 C7 1.494(4)
C3 C4 1.429(4)
C3 C8 1.498(4)
C4 C5 1.414(4)
C4 C9 1.498(4)
C5 C10 1.497(4)
C11 C14 1.523(4)
C11 C13 1.530(4)
C11 C12 1.532(4)
C15 C17 1.535(4)
C15 C16 1.536(4)
C15 C18 1.542(4)
C21 C25 1.432(4)
C21 C22 1.438(4)
C22 C23 1.407(4)
C23 C24 1.417(4)
C24 C25 1.410(4)
C26 C30 1.403(5)
C26 C27 1.406(5)
C27 C28 1.401(5)
C28 C29 1.406(5)
C29 C30 1.402(5)
